data_2220242
loop_
_publ_author_name
'Li, Xin-Hua'
'Wang, De-Cai'
'Liu, Bo-Nian'
'Xu, Wei'

_publ_section_title
;
 (4<i>S</i>,5<i>S</i>)-2-(2-Fluorophenyl)-1,3-dioxolane-4,5-dicarboxamide
;
_journal_coeditor_code HK2584
_journal_issue 12
_journal_name_full 'Acta Crystallographica Section E'
_journal_page_first o2499
_journal_paper_doi 10.1107/S1600536808039470
_journal_volume 64
_journal_year 2008
_chemical_formula_iupac 'C11 H11 F N2 O4'
_chemical_formula_moiety 'C11 H11 F N2 O4'
_chemical_formula_sum 'C11 H11 F N2 O4'
_chemical_formula_weight 254.22
_chemical_name_systematic
;
(4<i>S</i>,5<i>S</i>)-2-(2-Fluorophenyl)-1,3-dioxolane-4,5-dicarboxamide
;
_space_group_IT_number 19
_symmetry_cell_setting orthorhombic
_symmetry_space_group_name_Hall 'P 2ac 2ab'
_symmetry_space_group_name_H-M 'P 21 21 21'
_atom_sites_solution_hydrogens geom
_atom_sites_solution_primary direct
_atom_sites_solution_secondary difmap
_audit_creation_method SHELXL-97
_cell_angle_alpha 90.00
_cell_angle_beta 90.00
_cell_angle_gamma 90.00
_cell_formula_units_Z 4
_cell_length_a 4.8760(5)
_cell_length_b 9.1290(7)
_cell_length_c 24.8160(9)
_cell_measurement_reflns_used 25
_cell_measurement_temperature 294(2)
_cell_measurement_theta_max 12
_cell_measurement_theta_min 9
_cell_volume 1104.63(15)
_computing_cell_refinement 'CAD-4 Software (Enraf--Nonius, 1985)'
_computing_data_collection 'CAD-4 Software (Enraf--Nonius, 1985)'
_computing_data_reduction 'XCAD4 (Harms & Wocadlo, 1995)'
_computing_molecular_graphics 'ORTEP-3 for Windows (Farrugia, 1997)'
_computing_publication_material 'WinGX (Farrugia, 1999)'
_computing_structure_refinement 'SHELXL97 (Sheldrick, 2008)'
_computing_structure_solution 'SHELXS97 (Sheldrick, 2008)'
_diffrn_ambient_temperature 294(2)
_diffrn_measured_fraction_theta_full 0.995
_diffrn_measured_fraction_theta_max 0.995
_diffrn_measurement_device_type 'Enraf--Nonius CAD-4'
_diffrn_measurement_method \w/2\q
_diffrn_radiation_monochromator graphite
_diffrn_radiation_source 'fine-focus sealed tube'
_diffrn_radiation_type MoK\a
_diffrn_radiation_wavelength 0.71073
_diffrn_reflns_av_R_equivalents 0.0722
_diffrn_reflns_av_sigmaI/netI 0.0934
_diffrn_reflns_limit_h_max 5
_diffrn_reflns_limit_h_min -5
_diffrn_reflns_limit_k_max 11
_diffrn_reflns_limit_k_min 0
_diffrn_reflns_limit_l_max 30
_diffrn_reflns_limit_l_min 0
_diffrn_reflns_number 2157
_diffrn_reflns_theta_full 26.03
_diffrn_reflns_theta_max 26.03
_diffrn_reflns_theta_min 1.64
_diffrn_standards_decay_% 0
_diffrn_standards_interval_time 120
_diffrn_standards_number 3
_exptl_absorpt_coefficient_mu 0.128
_exptl_absorpt_correction_T_max 0.9873
_exptl_absorpt_correction_T_min 0.9782
_exptl_absorpt_correction_type psi-scan
_exptl_absorpt_process_details '(North <i>et al.</i>,  1968)'
_exptl_crystal_colour colorless
_exptl_crystal_density_diffrn 1.529
_exptl_crystal_density_method 'not measured'
_exptl_crystal_description block
_exptl_crystal_F_000 528
_exptl_crystal_size_max 0.40
_exptl_crystal_size_mid 0.10
_exptl_crystal_size_min 0.10
_refine_diff_density_max 0.272
_refine_diff_density_min -0.234
_refine_ls_extinction_coef 0.023(4)
_refine_ls_extinction_expression Fc^*^=kFc[1+0.001xFc^2^\l^3^/sin(2\q)]^-1/4^
_refine_ls_extinction_method 'SHELXL97 (Sheldrick, 2008)'
_refine_ls_goodness_of_fit_ref 1.000
_refine_ls_hydrogen_treatment constr
_refine_ls_matrix_type full
_refine_ls_number_parameters 164
_refine_ls_number_reflns 1301
_refine_ls_number_restraints 0
_refine_ls_restrained_S_all 1.000
_refine_ls_R_factor_all 0.0901
_refine_ls_R_factor_gt 0.0597
_refine_ls_shift/su_max 0.000
_refine_ls_shift/su_mean 0.000
_refine_ls_structure_factor_coef Fsqd
_refine_ls_weighting_details 'calc w=1/[\s^2^(Fo^2^)+(0.002P)^2^+1.775P] where P=(Fo^2^+2Fc^2^)/3'
_refine_ls_weighting_scheme calc
_refine_ls_wR_factor_gt 0.1069
_refine_ls_wR_factor_ref 0.1246
_reflns_number_gt 898
_reflns_number_total 1301
_reflns_threshold_expression I>2\s(I)
_cod_data_source_file hk2584.cif
_cod_data_source_block I
_cod_database_code 2220242
_cod_database_fobs_code 2220242

loop_
_symmetry_equiv_pos_as_xyz
'x, y, z'
'-x+1/2, -y, z+1/2'
'x+1/2, -y+1/2, -z'
'-x, y+1/2, -z+1/2'

loop_
_atom_site_type_symbol
_atom_site_label
_atom_site_fract_x
_atom_site_fract_y
_atom_site_fract_z
_atom_site_U_iso_or_equiv
_atom_site_adp_type
_atom_site_calc_flag
_atom_site_refinement_flags
_atom_site_occupancy
O O1 0.6898(8) 0.3384(4) 0.36430(13) 0.0497(10) Uani d . 1
O O2 0.9373(9) 0.5438(3) 0.37339(12) 0.0489(10) Uani d . 1
O O3 1.1580(8) 0.2201(5) 0.44108(17) 0.0576(11) Uani d . 1
O O4 0.7161(10) 0.6057(4) 0.50750(13) 0.0599(12) Uani d . 1
N N1 0.7627(11) 0.0954(4) 0.44684(15) 0.0513(12) Uani d . 1
H H1A 0.8450 0.0144 0.4540 0.062 Uiso calc R 1
H H1B 0.5866 0.0979 0.4449 0.062 Uiso calc R 1
N N2 0.5605(12) 0.6946(5) 0.42850(18) 0.0681(16) Uani d . 1
H H2A 0.4529 0.7561 0.4441 0.082 Uiso calc R 1
H H2B 0.5674 0.6905 0.3939 0.082 Uiso calc R 1
F F1 0.4814(11) 0.6150(5) 0.30682(15) 0.1054(16) Uani d . 1
C C1 0.6335(15) 0.5470(7) 0.2681(2) 0.0633(18) Uani d . 1
C C2 0.572(2) 0.5797(8) 0.2158(3) 0.083(2) Uani d . 1
H H2 0.4353 0.6472 0.2076 0.099 Uiso calc R 1
C C3 0.715(2) 0.5109(8) 0.1758(3) 0.088(3) Uani d . 1
H H3 0.6700 0.5274 0.1399 0.105 Uiso calc R 1
C C4 0.9265(19) 0.4170(9) 0.1887(2) 0.095(3) Uani d . 1
H H4 1.0286 0.3731 0.1615 0.114 Uiso calc R 1
C C5 0.9875(19) 0.3878(8) 0.2426(2) 0.076(2) Uani d . 1
H H5 1.1281 0.3230 0.2511 0.092 Uiso calc R 1
C C6 0.8410(14) 0.4542(6) 0.2832(2) 0.0539(16) Uani d . 1
C C7 0.9126(13) 0.4196(6) 0.34082(18) 0.0466(13) Uani d . 1
H H7 1.0818 0.3617 0.3423 0.056 Uiso calc R 1
C C8 0.7392(14) 0.3487(5) 0.42137(18) 0.0461(14) Uani d . 1
H H8 0.5644 0.3507 0.4409 0.055 Uiso calc R 1
C C9 0.8871(13) 0.4968(5) 0.42764(19) 0.0470(14) Uani d . 1
H H9 1.0617 0.4826 0.4465 0.056 Uiso calc R 1
C C10 0.9067(11) 0.2163(6) 0.4389(2) 0.0407(12) Uani d . 1
C C11 0.7142(14) 0.6068(5) 0.4576(2) 0.0492(14) Uani d . 1

loop_
_atom_site_aniso_label
_atom_site_aniso_U_11
_atom_site_aniso_U_22
_atom_site_aniso_U_33
_atom_site_aniso_U_12
_atom_site_aniso_U_13
_atom_site_aniso_U_23
O1 0.056(2) 0.0459(19) 0.0467(19) -0.007(2) -0.009(2) 0.0041(16)
O2 0.059(2) 0.0420(18) 0.0451(19) -0.007(2) 0.006(2) -0.0011(15)
O3 0.038(2) 0.059(2) 0.075(3) -0.006(2) -0.003(2) 0.007(2)
O4 0.079(3) 0.054(2) 0.046(2) -0.016(3) 0.003(2) -0.0063(17)
N1 0.055(3) 0.044(2) 0.055(2) -0.001(3) -0.009(3) 0.008(2)
N2 0.093(4) 0.060(3) 0.052(3) 0.020(4) 0.000(3) -0.004(2)
F1 0.106(4) 0.128(4) 0.082(3) 0.045(4) -0.016(3) 0.000(3)
C1 0.071(5) 0.066(4) 0.054(3) 0.003(4) -0.003(3) 0.005(3)
C2 0.106(6) 0.072(4) 0.070(4) -0.004(5) -0.022(5) 0.017(4)
C3 0.118(7) 0.091(5) 0.053(4) -0.021(6) -0.021(5) 0.021(4)
C4 0.108(6) 0.134(7) 0.043(3) -0.003(7) 0.000(4) -0.005(4)
C5 0.088(5) 0.087(5) 0.054(4) 0.010(5) 0.009(4) -0.010(3)
C6 0.068(4) 0.048(3) 0.046(3) -0.003(3) 0.000(3) 0.005(2)
C7 0.048(3) 0.047(3) 0.045(3) 0.002(3) 0.001(3) 0.000(2)
C8 0.063(4) 0.037(2) 0.038(3) 0.003(3) -0.002(3) 0.002(2)
C9 0.056(4) 0.042(3) 0.043(3) 0.001(3) 0.002(3) 0.003(2)
C10 0.045(3) 0.039(3) 0.038(3) 0.001(3) 0.001(3) -0.002(2)
C11 0.062(4) 0.039(3) 0.047(3) -0.009(3) 0.002(3) -0.006(2)

loop_
_atom_type_symbol
_atom_type_description
_atom_type_scat_dispersion_real
_atom_type_scat_dispersion_imag
_atom_type_scat_source
C C 0.0033 0.0000 'International Tables Vol C Tables 4.2.6.8 and 6.1.1.4'
H H 0.0000 0.0000 'International Tables Vol C Tables 4.2.6.8 and 6.1.1.4'
F F 0.0171 0.0000 'International Tables Vol C Tables 4.2.6.8 and 6.1.1.4'
N N 0.0061 0.0000 'International Tables Vol C Tables 4.2.6.8 and 6.1.1.4'
O O 0.0106 0.0000 'International Tables Vol C Tables 4.2.6.8 and 6.1.1.4'

loop_
_geom_angle_atom_site_label_1
_geom_angle_atom_site_label_2
_geom_angle_atom_site_label_3
_geom_angle
C7 O1 C8 103.8(4)
C7 O2 C9 106.6(3)
C10 N1 H1A 120.0
C10 N1 H1B 120.0
H1A N1 H1B 120.0
C11 N2 H2A 120.0
C11 N2 H2B 120.0
H2A N2 H2B 120.0
F1 C1 C2 116.8(7)
F1 C1 C6 119.4(5)
C2 C1 C6 123.9(7)
C1 C2 C3 118.5(7)
C1 C2 H2 120.8
C3 C2 H2 120.8
C2 C3 C4 119.9(6)
C2 C3 H3 120.0
C4 C3 H3 120.0
C3 C4 C5 120.1(7)
C3 C4 H4 120.0
C5 C4 H4 120.0
C6 C5 C4 120.5(7)
C6 C5 H5 119.8
C4 C5 H5 119.8
C1 C6 C5 117.1(6)
C1 C6 C7 124.1(5)
C5 C6 C7 118.9(6)
O1 C7 C6 108.5(5)
O1 C7 H7 110.1
O2 C7 O1 104.4(4)
O2 C7 C6 113.5(4)
O2 C7 H7 110.1
C6 C7 H7 110.1
O1 C8 C10 108.6(4)
O1 C8 C9 103.6(4)
O1 C8 H8 109.9
C9 C8 H8 109.9
C10 C8 C9 114.6(5)
C10 C8 H8 109.9
O2 C9 C8 104.3(4)
O2 C9 C11 111.0(4)
O2 C9 H9 109.8
C8 C9 H9 109.8
C11 C9 C8 111.9(5)
C11 C9 H9 109.8
O3 C10 N1 123.2(6)
O3 C10 C8 121.8(5)
O4 C11 N2 123.9(6)
O4 C11 C9 118.9(5)
N1 C10 C8 114.8(4)
N2 C11 C9 117.1(5)

loop_
_geom_bond_atom_site_label_1
_geom_bond_atom_site_label_2
_geom_bond_distance
O1 C7 1.438(6)
O1 C8 1.440(5)
O2 C7 1.398(5)
O2 C9 1.434(5)
O3 C10 1.227(6)
O4 C11 1.240(5)
N1 C10 1.323(6)
N1 H1A 0.8600
N1 H1B 0.8600
N2 H2A 0.8600
N2 H2B 0.8600
F1 C1 1.363(7)
C2 C1 1.366(7)
C2 H2 0.9300
C3 C2 1.367(10)
C3 C4 1.378(11)
C3 H3 0.9300
C4 H4 0.9300
C5 C4 1.396(8)
C5 H5 0.9300
C6 C1 1.372(8)
C6 C5 1.376(8)
C7 C6 1.505(7)
C7 H7 0.9800
C8 H8 0.9800
C9 C8 1.540(7)
C9 H9 0.9800
C10 C8 1.522(7)
C11 N2 1.313(7)
C11 C9 1.507(7)

loop_
_geom_hbond_atom_site_label_D
_geom_hbond_atom_site_label_H
_geom_hbond_atom_site_label_A
_geom_hbond_site_symmetry_A
_geom_hbond_distance_DH
_geom_hbond_distance_HA
_geom_hbond_distance_DA
_geom_hbond_angle_DHA
_geom_hbond_publ_flag
N1 H1A O4 3_556 0.86 2.32 3.089(4) 149 yes
N1 H1B O3 1_455 0.86 2.37 3.164(4) 153 yes
N2 H2A O4 3_466 0.86 2.09 2.944(5) 172 yes
N2 H2B F1 . 0.86 2.31 3.130(4) 160 yes

loop_
_cod_related_entry_id
_cod_related_entry_database
_cod_related_entry_code
1 ChemSpider 24741267
